data_7212185
loop_
_publ_author_name
'Kinuta, Takafumi'
'Yokoyama, Emi'
'Sato, Tomohiro'
'Tajima, Nobuo'
'Kuroda, Reiko'
'Matsubara, Yoshio'
'Imai, Yoshitane'

_publ_section_title
;
 Development of novel thioether compound for spontaneous chiral
 crystallization
;
_journal_issue 5
_journal_name_full CrystEngComm
_journal_page_first 1394
_journal_paper_doi 10.1039/b921416j
_journal_volume 12
_journal_year 2010
_chemical_formula_sum 'C20 H13 N O2 S'
_chemical_formula_weight 331.37
_chemical_name_systematic
;
?
;
_space_group_IT_number 2
_symmetry_cell_setting triclinic
_symmetry_space_group_name_Hall '-P 1'
_symmetry_space_group_name_H-M 'P -1'
_atom_sites_solution_hydrogens geom
_atom_sites_solution_primary direct
_atom_sites_solution_secondary difmap
_audit_creation_method SHELXL-97
_cell_angle_alpha 105.3860(10)
_cell_angle_beta 98.5840(10)
_cell_angle_gamma 105.8040(10)
_cell_formula_units_Z 2
_cell_length_a 7.7637(6)
_cell_length_b 8.5895(6)
_cell_length_c 12.7850(9)
_cell_measurement_reflns_used 3075
_cell_measurement_temperature 115(2)
_cell_measurement_theta_max 27.92
_cell_measurement_theta_min 1.70
_cell_volume 768.08(10)
_computing_cell_refinement 'Bruker SAINT'
_computing_data_collection 'Bruker SMART'
_computing_data_reduction 'Bruker SAINT'
_computing_structure_refinement 'SHELXL-97 (Sheldrick, 1997)'
_computing_structure_solution 'SHELXS-97 (Sheldrick, 1997)'
_diffrn_ambient_temperature 115(2)
_diffrn_measured_fraction_theta_full 0.931
_diffrn_measured_fraction_theta_max 0.931
_diffrn_measurement_device_type 'CCD area detector'
_diffrn_measurement_method '\w scans'
_diffrn_radiation_monochromator graphite
_diffrn_radiation_source 'fine-focus sealed tube'
_diffrn_radiation_type MoK\a
_diffrn_radiation_wavelength 0.71073
_diffrn_reflns_av_R_equivalents 0.0156
_diffrn_reflns_av_sigmaI/netI 0.0264
_diffrn_reflns_limit_h_max 10
_diffrn_reflns_limit_h_min -9
_diffrn_reflns_limit_k_max 11
_diffrn_reflns_limit_k_min -11
_diffrn_reflns_limit_l_max 16
_diffrn_reflns_limit_l_min -16
_diffrn_reflns_number 6801
_diffrn_reflns_theta_full 27.92
_diffrn_reflns_theta_max 27.92
_diffrn_reflns_theta_min 1.70
_exptl_absorpt_coefficient_mu 0.223
_exptl_absorpt_correction_T_max 0.9674
_exptl_absorpt_correction_T_min 0.9065
_exptl_absorpt_correction_type empirical
_exptl_absorpt_process_details 'Bruker SADABS'
_exptl_crystal_colour orange
_exptl_crystal_density_diffrn 1.433
_exptl_crystal_density_method 'not measured'
_exptl_crystal_description prism
_exptl_crystal_F_000 344
_exptl_crystal_size_max 0.45
_exptl_crystal_size_mid 0.25
_exptl_crystal_size_min 0.15
_refine_diff_density_max 0.450
_refine_diff_density_min -0.194
_refine_diff_density_rms 0.059
_refine_ls_extinction_method none
_refine_ls_goodness_of_fit_ref 1.035
_refine_ls_hydrogen_treatment constr
_refine_ls_matrix_type full
_refine_ls_number_parameters 218
_refine_ls_number_reflns 3434
_refine_ls_number_restraints 0
_refine_ls_restrained_S_all 1.035
_refine_ls_R_factor_all 0.0452
_refine_ls_R_factor_gt 0.0406
_refine_ls_shift/su_max 0.001
_refine_ls_shift/su_mean 0.000
_refine_ls_structure_factor_coef Fsqd
_refine_ls_weighting_details 'calc w=1/[\s^2^(Fo^2^)+(0.0570P)^2^+0.3489P] where P=(Fo^2^+2Fc^2^)/3'
_refine_ls_weighting_scheme calc
_refine_ls_wR_factor_gt 0.1033
_refine_ls_wR_factor_ref 0.1067
_reflns_number_gt 3075
_reflns_number_total 3434
_reflns_threshold_expression >2sigma(I)
_cod_data_source_file b921416j.txt
_cod_data_source_block imai913_3
_cod_depositor_comments
;
The following automatic conversions were performed:

'_symmetry_cell_setting' value 'Triclinic' changed to 'triclinic'
according to /home/saulius/struct/CIF-dictionaries/cif_core.dic
dictionary named 'cif_core.dic' version 2.4.2 from 2011-04-26.

Automatic conversion script
Id: cif_fix_values 1891 2012-01-12 08:04:46Z andrius 
;
_cod_original_cell_volume 768.07(10)
_cod_original_sg_symbol_H-M P-1
_cod_database_code 7212185

loop_
_symmetry_equiv_pos_as_xyz
'x, y, z'
'-x, -y, -z'

loop_
_atom_site_label
_atom_site_type_symbol
_atom_site_fract_x
_atom_site_fract_y
_atom_site_fract_z
_atom_site_U_iso_or_equiv
_atom_site_adp_type
_atom_site_occupancy
_atom_site_symmetry_multiplicity
_atom_site_calc_flag
_atom_site_refinement_flags
O1 O 0.50981(15) -0.02034(15) 0.69926(9) 0.0256(3) Uani 1 1 d .
O4 O 0.22636(18) 0.28912(15) 0.45042(10) 0.0342(3) Uani 1 1 d .
C1 C 0.4110(2) 0.03858(19) 0.65047(12) 0.0201(3) Uani 1 1 d .
C2 C 0.41362(19) 0.21860(19) 0.69818(12) 0.0200(3) Uani 1 1 d .
C3 C 0.3613(2) 0.30381(19) 0.63145(13) 0.0226(3) Uani 1 1 d .
C4 C 0.2670(2) 0.2103(2) 0.51109(13) 0.0230(3) Uani 1 1 d .
C5 C 0.1050(2) -0.0734(2) 0.36427(13) 0.0247(3) Uani 1 1 d .
H5 H 0.0564 -0.0179 0.3179 0.030 Uiso 1 1 calc R
C6 C 0.0638(2) -0.2488(2) 0.32673(13) 0.0289(4) Uani 1 1 d .
H6 H -0.0145 -0.3138 0.2548 0.035 Uiso 1 1 calc R
C7 C 0.1366(2) -0.3306(2) 0.39363(14) 0.0306(4) Uani 1 1 d .
H7 H 0.1085 -0.4511 0.3671 0.037 Uiso 1 1 calc R
C8 C 0.2496(2) -0.2369(2) 0.49855(13) 0.0266(3) Uani 1 1 d .
H8 H 0.3002 -0.2929 0.5438 0.032 Uiso 1 1 calc R
C9 C 0.2892(2) -0.06087(19) 0.53792(12) 0.0205(3) Uani 1 1 d .
C10 C 0.2177(2) 0.02160(19) 0.47016(12) 0.0206(3) Uani 1 1 d .
C11 C 0.3878(3) 0.4911(2) 0.66911(14) 0.0335(4) Uani 1 1 d .
H11A H 0.4279 0.5368 0.7508 0.050 Uiso 1 1 calc R
H11B H 0.2711 0.5091 0.6446 0.050 Uiso 1 1 calc R
H11C H 0.4816 0.5500 0.6366 0.050 Uiso 1 1 calc R
S12 S 0.51593(5) 0.32299(5) 0.84132(3) 0.02368(13) Uani 1 1 d .
N13 N 0.25145(16) 0.04622(15) 0.83822(10) 0.0177(3) Uani 1 1 d .
C14 C 0.39394(19) 0.17697(18) 0.90144(12) 0.0175(3) Uani 1 1 d .
C15 C 0.4605(2) 0.21642(18) 1.01795(12) 0.0193(3) Uani 1 1 d .
H15 H 0.5648 0.3140 1.0589 0.023 Uiso 1 1 calc R
C16 C 0.3713(2) 0.11104(18) 1.06948(12) 0.0192(3) Uani 1 1 d .
H16 H 0.4101 0.1358 1.1479 0.023 Uiso 1 1 calc R
C17 C 0.1245(2) -0.15609(19) 1.05176(13) 0.0214(3) Uani 1 1 d .
H17 H 0.1592 -0.1376 1.1297 0.026 Uiso 1 1 calc R
C18 C -0.0177(2) -0.29868(19) 0.98461(14) 0.0237(3) Uani 1 1 d .
H18 H -0.0811 -0.3791 1.0161 0.028 Uiso 1 1 calc R
C19 C -0.0702(2) -0.32634(19) 0.86942(13) 0.0243(3) Uani 1 1 d .
H19 H -0.1687 -0.4259 0.8238 0.029 Uiso 1 1 calc R
C20 C 0.0181(2) -0.21247(18) 0.82188(12) 0.0207(3) Uani 1 1 d .
H20 H -0.0193 -0.2329 0.7439 0.025 Uiso 1 1 calc R
C21 C 0.16512(19) -0.06455(17) 0.88907(12) 0.0170(3) Uani 1 1 d .
C22 C 0.21948(19) -0.03656(18) 1.00510(12) 0.0174(3) Uani 1 1 d .

loop_
_atom_site_aniso_label
_atom_site_aniso_U_11
_atom_site_aniso_U_22
_atom_site_aniso_U_33
_atom_site_aniso_U_23
_atom_site_aniso_U_13
_atom_site_aniso_U_12
O1 0.0252(6) 0.0348(6) 0.0236(6) 0.0149(5) 0.0070(4) 0.0142(5)
O4 0.0484(7) 0.0321(6) 0.0243(6) 0.0148(5) 0.0023(5) 0.0142(6)
C1 0.0181(7) 0.0262(7) 0.0196(7) 0.0122(6) 0.0077(5) 0.0064(6)
C2 0.0174(7) 0.0225(7) 0.0185(7) 0.0086(6) 0.0046(5) 0.0019(5)
C3 0.0246(7) 0.0221(7) 0.0208(7) 0.0100(6) 0.0056(6) 0.0042(6)
C4 0.0249(7) 0.0268(8) 0.0200(7) 0.0110(6) 0.0060(6) 0.0091(6)
C5 0.0247(8) 0.0325(8) 0.0179(7) 0.0093(6) 0.0058(6) 0.0092(6)
C6 0.0286(8) 0.0334(9) 0.0183(8) 0.0039(6) 0.0051(6) 0.0049(7)
C7 0.0390(9) 0.0226(8) 0.0268(9) 0.0044(6) 0.0096(7) 0.0073(7)
C8 0.0319(8) 0.0264(8) 0.0244(8) 0.0101(6) 0.0081(6) 0.0115(6)
C9 0.0209(7) 0.0250(7) 0.0186(7) 0.0090(6) 0.0080(5) 0.0084(6)
C10 0.0198(7) 0.0259(8) 0.0187(7) 0.0094(6) 0.0078(5) 0.0075(6)
C11 0.0497(11) 0.0216(8) 0.0257(9) 0.0105(7) 0.0023(7) 0.0067(7)
S12 0.0250(2) 0.0210(2) 0.0179(2) 0.00809(15) 0.00096(14) -0.00324(14)
N13 0.0189(6) 0.0171(6) 0.0164(6) 0.0059(5) 0.0040(5) 0.0042(5)
C14 0.0185(6) 0.0172(6) 0.0172(7) 0.0074(5) 0.0048(5) 0.0045(5)
C15 0.0203(7) 0.0179(7) 0.0170(7) 0.0033(5) 0.0023(5) 0.0056(5)
C16 0.0230(7) 0.0207(7) 0.0148(7) 0.0053(5) 0.0036(5) 0.0095(6)
C17 0.0265(7) 0.0242(7) 0.0203(7) 0.0114(6) 0.0095(6) 0.0125(6)
C18 0.0261(8) 0.0199(7) 0.0318(8) 0.0139(6) 0.0138(6) 0.0089(6)
C19 0.0240(7) 0.0174(7) 0.0290(8) 0.0057(6) 0.0080(6) 0.0037(6)
C20 0.0218(7) 0.0186(7) 0.0189(7) 0.0043(6) 0.0040(6) 0.0043(6)
C21 0.0178(7) 0.0165(7) 0.0184(7) 0.0059(5) 0.0055(5) 0.0072(5)
C22 0.0190(7) 0.0181(7) 0.0179(7) 0.0066(5) 0.0059(5) 0.0088(5)

loop_
_atom_type_symbol
_atom_type_description
_atom_type_scat_dispersion_real
_atom_type_scat_dispersion_imag
_atom_type_scat_source
C C 0.0033 0.0016 'International Tables Vol C Tables 4.2.6.8 and 6.1.1.4'
H H 0.0000 0.0000 'International Tables Vol C Tables 4.2.6.8 and 6.1.1.4'
N N 0.0061 0.0033 'International Tables Vol C Tables 4.2.6.8 and 6.1.1.4'
O O 0.0106 0.0060 'International Tables Vol C Tables 4.2.6.8 and 6.1.1.4'
S S 0.1246 0.1234 'International Tables Vol C Tables 4.2.6.8 and 6.1.1.4'

loop_
_geom_angle_atom_site_label_1
_geom_angle_atom_site_label_2
_geom_angle_atom_site_label_3
_geom_angle
O1 C1 C9 121.61(14)
O1 C1 C2 121.64(14)
C9 C1 C2 116.67(13)
C3 C2 C1 121.04(14)
C3 C2 S12 121.17(12)
C1 C2 S12 117.26(11)
C2 C3 C4 120.06(14)
C2 C3 C11 124.60(14)
C4 C3 C11 115.34(13)
O4 C4 C10 121.67(14)
O4 C4 C3 119.66(14)
C10 C4 C3 118.60(13)
C6 C5 C10 119.83(15)
C5 C6 C7 120.37(15)
C8 C7 C6 120.11(15)
C7 C8 C9 120.00(15)
C8 C9 C10 119.87(14)
C8 C9 C1 119.61(14)
C10 C9 C1 120.50(14)
C5 C10 C9 119.81(14)
C5 C10 C4 120.70(14)
C9 C10 C4 119.47(13)
C2 S12 C14 101.59(7)
C14 N13 C21 116.73(12)
N13 C14 C15 125.29(13)
N13 C14 S12 119.43(11)
C15 C14 S12 115.27(10)
C16 C15 C14 118.21(13)
C15 C16 C22 119.40(13)
C18 C17 C22 120.00(14)
C17 C18 C19 120.25(13)
C20 C19 C18 121.15(14)
C19 C20 C21 119.79(14)
N13 C21 C20 118.13(13)
N13 C21 C22 122.54(13)
C20 C21 C22 119.32(13)
C17 C22 C21 119.48(13)
C17 C22 C16 122.77(13)
C21 C22 C16 117.74(13)

loop_
_geom_bond_atom_site_label_1
_geom_bond_atom_site_label_2
_geom_bond_distance
O1 C1 1.2123(18)
O4 C4 1.2172(19)
C1 C9 1.482(2)
C1 C2 1.497(2)
C2 C3 1.348(2)
C2 S12 1.7582(15)
C3 C4 1.496(2)
C3 C11 1.497(2)
C4 C10 1.483(2)
C5 C6 1.382(2)
C5 C10 1.391(2)
C6 C7 1.391(2)
C7 C8 1.381(2)
C8 C9 1.390(2)
C9 C10 1.399(2)
S12 C14 1.7728(14)
N13 C14 1.3088(18)
N13 C21 1.3741(17)
C14 C15 1.417(2)
C15 C16 1.358(2)
C16 C22 1.420(2)
C17 C18 1.371(2)
C17 C22 1.4135(19)
C18 C19 1.405(2)
C19 C20 1.368(2)
C20 C21 1.4117(19)
C21 C22 1.416(2)
